data_4124757
loop_
_publ_author_name
'Dhar, Debanjan'
'Yee, Gereon M.'
'Spaeth, Andrew D.'
'Boyce, David W.'
'Zhang, Hongtu'
'Dereli, B\"usra'
'Cramer, Christopher J.'
'Tolman, William B.'

_publ_section_title
;
 Perturbing the Copper(III)-Hydroxide Unit through Ligand Structural
 Variation.
;
_journal_issue 1
_journal_name_full 'Journal of the American Chemical Society'
_journal_page_first 356
_journal_page_last 368
_journal_paper_doi 10.1021/jacs.5b10985
_journal_volume 138
_journal_year 2016
_chemical_formula_sum 'C35 H41 Cu N7 O6'
_chemical_formula_weight 719.29
_chemical_name_systematic
; 
 ? 
;
_space_group_IT_number 14
_symmetry_cell_setting monoclinic
_symmetry_space_group_name_Hall '-P 2ybc'
_symmetry_space_group_name_H-M 'P 1 21/c 1'
_atom_sites_solution_hydrogens geom
_atom_sites_solution_primary direct
_atom_sites_solution_secondary difmap
_audit_creation_method SHELXL-97
_cell_angle_alpha 90.00
_cell_angle_beta 99.111(3)
_cell_angle_gamma 90.00
_cell_formula_units_Z 4
_cell_length_a 10.0248(7)
_cell_length_b 14.0793(9)
_cell_length_c 26.1018(17)
_cell_measurement_reflns_used 9074
_cell_measurement_temperature 173(2)
_cell_measurement_theta_max 66.86
_cell_measurement_theta_min 3.43
_cell_volume 3637.6(4)
_computing_cell_refinement 'Bruker SAINT'
_computing_data_collection 'Bruker APEX2'
_computing_data_reduction 'Bruker SAINT'
_computing_molecular_graphics 'Bruker SHELXTL'
_computing_publication_material 'Bruker SHELXTL'
_computing_structure_refinement 'SHELXL-97 (Sheldrick, 2008)'
_computing_structure_solution 'SHELXS-97 (Sheldrick, 2008)'
_diffrn_ambient_temperature 173(2)
_diffrn_measured_fraction_theta_full 0.992
_diffrn_measured_fraction_theta_max 0.992
_diffrn_measurement_device_type 'Bruker D8 Photon 100 CMOS'
_diffrn_measurement_method '\f and \w scans'
_diffrn_radiation_monochromator 'normal parabolic mirrors'
_diffrn_radiation_source 'micro-focus sealed tube'
_diffrn_radiation_type CuK\a
_diffrn_radiation_wavelength 1.54178
_diffrn_reflns_av_R_equivalents 0.0394
_diffrn_reflns_av_sigmaI/netI 0.0301
_diffrn_reflns_limit_h_max 11
_diffrn_reflns_limit_h_min -11
_diffrn_reflns_limit_k_max 16
_diffrn_reflns_limit_k_min -16
_diffrn_reflns_limit_l_max 17
_diffrn_reflns_limit_l_min -31
_diffrn_reflns_number 29885
_diffrn_reflns_theta_full 67.02
_diffrn_reflns_theta_max 67.02
_diffrn_reflns_theta_min 3.43
_exptl_absorpt_coefficient_mu 1.284
_exptl_absorpt_correction_T_max 0.7528
_exptl_absorpt_correction_T_min 0.5971
_exptl_absorpt_correction_type multi-scan
_exptl_absorpt_process_details 'SADABS, R. Blessing, 1995'
_exptl_crystal_colour red
_exptl_crystal_density_diffrn 1.313
_exptl_crystal_density_method 'not measured'
_exptl_crystal_description blocks
_exptl_crystal_F_000 1508
_exptl_crystal_size_max 0.154
_exptl_crystal_size_mid 0.096
_exptl_crystal_size_min 0.083
_refine_diff_density_max 0.668
_refine_diff_density_min -0.560
_refine_diff_density_rms 0.070
_refine_ls_extinction_method none
_refine_ls_goodness_of_fit_ref 1.046
_refine_ls_hydrogen_treatment constr
_refine_ls_matrix_type full
_refine_ls_number_parameters 470
_refine_ls_number_reflns 6433
_refine_ls_number_restraints 60
_refine_ls_restrained_S_all 1.058
_refine_ls_R_factor_all 0.0763
_refine_ls_R_factor_gt 0.0698
_refine_ls_shift/su_max 0.000
_refine_ls_shift/su_mean 0.000
_refine_ls_structure_factor_coef Fsqd
_refine_ls_weighting_details 'calc w=1/[\s^2^(Fo^2^)+(0.0750P)^2^+7.8237P] where P=(Fo^2^+2Fc^2^)/3'
_refine_ls_weighting_scheme calc
_refine_ls_wR_factor_gt 0.1758
_refine_ls_wR_factor_ref 0.1810
_reflns_number_gt 5737
_reflns_number_total 6433
_reflns_threshold_expression >2sigma(I)
_cod_data_source_file ja5b10985_si_001.cif
_cod_data_source_block NO2LCu(MeCN)2
_cod_depositor_comments 'Adding full bibliography for 4124756--4124761.cif.'
_cod_original_sg_symbol_H-M P2(1)/c
_cod_database_code 4124757

loop_
_symmetry_equiv_pos_as_xyz
'x, y, z'
'-x, y+1/2, -z+1/2'
'-x, -y, -z'
'x, -y-1/2, z-1/2'

loop_
_atom_site_label
_atom_site_type_symbol
_atom_site_fract_x
_atom_site_fract_y
_atom_site_fract_z
_atom_site_U_iso_or_equiv
_atom_site_adp_type
_atom_site_occupancy
_atom_site_symmetry_multiplicity
_atom_site_calc_flag
_atom_site_refinement_flags
_atom_site_disorder_assembly
_atom_site_disorder_group
Cu1 Cu 0.31644(5) 0.65171(4) 0.374752(18) 0.03931(19) Uani 1 1 d . . .
C1 C 0.1498(4) 0.5388(3) 0.42636(14) 0.0426(8) Uani 1 1 d . . .
N1 N 0.2681(3) 0.6844(2) 0.44364(11) 0.0411(7) Uani 1 1 d . A .
O2 O 0.2989(4) 0.4255(2) 0.27629(12) 0.0756(10) Uani 1 1 d . . .
O1 O 0.1414(4) 0.6267(2) 0.50380(12) 0.0670(9) Uani 1 1 d . . .
N2 N 0.2136(3) 0.5405(2) 0.38551(11) 0.0424(7) Uani 1 1 d . A .
C2 C 0.0665(4) 0.4635(3) 0.43324(15) 0.0494(9) Uani 1 1 d . A .
H2A H 0.0197 0.4616 0.4621 0.059 Uiso 1 1 calc R . .
O5 O 0.6715(4) 0.7165(3) 0.13960(13) 0.0886(12) Uani 1 1 d . . .
N3 N 0.3574(4) 0.5706(2) 0.31588(12) 0.0470(8) Uani 1 1 d . A .
C3 C 0.0527(4) 0.3906(3) 0.39702(16) 0.0518(10) Uani 1 1 d . . .
H3A H -0.0055 0.3387 0.4007 0.062 Uiso 1 1 calc R A .
O6 O 0.8361(4) 0.6678(4) 0.19466(16) 0.0981(14) Uani 1 1 d . . .
C4 C 0.1229(5) 0.3930(3) 0.35571(16) 0.0549(10) Uani 1 1 d . A .
H4A H 0.1154 0.3426 0.3312 0.066 Uiso 1 1 calc R . .
N4 N 0.4489(5) 0.9985(2) 0.57073(15) 0.0641(11) Uani 1 1 d . . .
O3 O 0.5606(5) 0.9950(3) 0.59631(16) 0.0861(12) Uani 1 1 d . . .
N5 N 0.7153(5) 0.6800(4) 0.18084(16) 0.0729(11) Uani 1 1 d . . .
C5 C 0.2046(4) 0.4707(3) 0.35073(14) 0.0486(9) Uani 1 1 d . . .
N6 N 0.4237(4) 0.7615(2) 0.36017(13) 0.0567(8) Uani 1 1 d U A .
C6 C 0.1857(4) 0.6232(3) 0.46226(15) 0.0470(9) Uani 1 1 d . A .
O4 O 0.3689(5) 1.0644(2) 0.57267(14) 0.0911(13) Uani 1 1 d . . .
C8 C 0.3141(4) 0.7648(2) 0.47516(13) 0.0421(9) Uani 1 1 d . . .
C7 C 0.2923(5) 0.4870(3) 0.30995(15) 0.0558(11) Uani 1 1 d . A .
C9 C 0.4456(4) 0.7654(2) 0.50203(13) 0.0431(9) Uani 1 1 d . A .
C10 C 0.4896(5) 0.8435(3) 0.53285(15) 0.0521(10) Uani 1 1 d . . .
H10A H 0.5789 0.8451 0.5516 0.062 Uiso 1 1 calc R A .
C11 C 0.4025(5) 0.9182(3) 0.53592(15) 0.0509(10) Uani 1 1 d . A .
C12 C 0.2764(5) 0.9190(3) 0.50963(18) 0.0599(12) Uani 1 1 d . . .
H12A H 0.2192 0.9719 0.5125 0.072 Uiso 1 1 calc R A .
C13 C 0.2287(5) 0.8426(3) 0.47804(18) 0.0564(11) Uani 1 1 d . A .
C29 C 0.6725(8) 0.4511(5) 0.3502(2) 0.110(3) Uani 1 1 d . A .
H29A H 0.5911 0.4169 0.3344 0.165 Uiso 1 1 calc R . .
H29B H 0.7022 0.4272 0.3854 0.165 Uiso 1 1 calc R . .
H29C H 0.7444 0.4412 0.3293 0.165 Uiso 1 1 calc R . .
C20 C 0.6864(5) 0.7100(4) 0.5027(2) 0.0736(14) Uani 1 1 d . A .
H20A H 0.6948 0.7555 0.4750 0.110 Uiso 1 1 calc R . .
H20B H 0.7411 0.6536 0.4986 0.110 Uiso 1 1 calc R . .
H20C H 0.7181 0.7393 0.5365 0.110 Uiso 1 1 calc R . .
C19 C 0.5841(5) 0.5916(3) 0.29825(15) 0.0565(11) Uani 1 1 d . A .
C18 C 0.6717(5) 0.6190(4) 0.26440(17) 0.0682(14) Uani 1 1 d . . .
H18A H 0.7667 0.6161 0.2752 0.082 Uiso 1 1 calc R . .
C17 C 0.6206(5) 0.6502(3) 0.21543(15) 0.0555(11) Uani 1 1 d . . .
C16 C 0.4858(4) 0.6563(3) 0.19811(14) 0.0461(9) Uani 1 1 d . . .
H16A H 0.4539 0.6791 0.1641 0.055 Uiso 1 1 calc R . .
C15 C 0.3949(4) 0.6291(2) 0.23044(14) 0.0438(9) Uani 1 1 d . A .
C14 C 0.4462(4) 0.5962(3) 0.28075(13) 0.0443(9) Uani 1 1 d . . .
C21 C 0.5399(5) 0.6812(3) 0.49971(15) 0.0555(11) Uani 1 1 d . . .
H21A H 0.5120 0.6492 0.4655 0.067 Uiso 1 1 calc R A .
C22 C 0.5206(6) 0.6099(3) 0.54186(19) 0.0720(14) Uani 1 1 d . A .
H22A H 0.4250 0.5924 0.5384 0.108 Uiso 1 1 calc R . .
H22B H 0.5499 0.6384 0.5760 0.108 Uiso 1 1 calc R . .
H22C H 0.5746 0.5530 0.5382 0.108 Uiso 1 1 calc R . .
C28 C 0.1963(6) 0.5794(5) 0.1640(2) 0.0944(19) Uani 1 1 d . A .
H28A H 0.2194 0.5124 0.1707 0.142 Uiso 1 1 calc R . .
H28B H 0.2399 0.6023 0.1353 0.142 Uiso 1 1 calc R . .
H28C H 0.0981 0.5859 0.1547 0.142 Uiso 1 1 calc R . .
C23 C 0.0651(10) 0.9317(6) 0.4157(4) 0.170(5) Uani 1 1 d . A .
H23A H 0.1310 0.9333 0.3916 0.254 Uiso 1 1 calc R . .
H23B H 0.0755 0.9886 0.4375 0.254 Uiso 1 1 calc R . .
H23C H -0.0265 0.9298 0.3959 0.254 Uiso 1 1 calc R . .
C27 C 0.2445(5) 0.6369(3) 0.21175(16) 0.0550(10) Uani 1 1 d . . .
H27A H 0.1961 0.6141 0.2401 0.066 Uiso 1 1 calc R A .
C24 C 0.0887(6) 0.8447(4) 0.4493(3) 0.096(2) Uani 1 1 d . . .
H24A H 0.0761 0.7877 0.4262 0.116 Uiso 1 1 calc R A .
C26 C 0.2045(6) 0.7384(5) 0.1998(3) 0.097(2) Uani 1 1 d . A .
H26A H 0.1068 0.7419 0.1881 0.146 Uiso 1 1 calc R . .
H26B H 0.2521 0.7622 0.1724 0.146 Uiso 1 1 calc R . .
H26C H 0.2287 0.7771 0.2311 0.146 Uiso 1 1 calc R . .
C25 C -0.0144(7) 0.8381(6) 0.4876(4) 0.147(4) Uani 1 1 d . A .
H25A H 0.0019 0.7799 0.5082 0.221 Uiso 1 1 calc R . .
H25B H -0.1063 0.8370 0.4681 0.221 Uiso 1 1 calc R . .
H25C H -0.0040 0.8934 0.5107 0.221 Uiso 1 1 calc R . .
C32 C 0.4628(6) 0.8158(3) 0.33668(18) 0.0670(10) Uani 1 1 d U . .
C31 C 0.7656(7) 0.6113(7) 0.3774(2) 0.117(3) Uani 1 1 d . A .
H31A H 0.7981 0.5855 0.4119 0.175 Uiso 1 1 calc R . .
H31B H 0.7415 0.6783 0.3804 0.175 Uiso 1 1 calc R . .
H31C H 0.8368 0.6058 0.3558 0.175 Uiso 1 1 calc R . .
C30 C 0.6416(6) 0.5559(5) 0.35240(17) 0.0809(18) Uani 1 1 d . . .
H30A H 0.5701 0.5639 0.3748 0.097 Uiso 1 1 calc R A .
C33 C 0.5081(7) 0.8875(4) 0.3023(2) 0.0928(16) Uani 1 1 d U A .
H33A H 0.5762 0.9284 0.3223 0.139 Uiso 1 1 calc R . .
H33B H 0.4308 0.9261 0.2867 0.139 Uiso 1 1 calc R . .
H33C H 0.5474 0.8557 0.2747 0.139 Uiso 1 1 calc R . .
N7 N 0.105(2) 0.7092(10) 0.3241(6) 0.123(3) Uani 0.567(8) 1 d PU A 1
C34 C 0.0136(19) 0.7575(12) 0.3115(4) 0.123(3) Uani 0.567(8) 1 d PU A 1
C35 C -0.1069(17) 0.8137(11) 0.2971(5) 0.138(4) Uani 0.567(8) 1 d PU A 1
H35A H -0.1530 0.7936 0.2629 0.207 Uiso 0.567(8) 1 calc PR A 1
H35B H -0.0822 0.8810 0.2959 0.207 Uiso 0.567(8) 1 calc PR A 1
H35C H -0.1672 0.8048 0.3228 0.207 Uiso 0.567(8) 1 calc PR A 1
N7B N 0.123(3) 0.7500(14) 0.3268(8) 0.125(3) Uani 0.433(8) 1 d PU A 2
C34B C 0.095(2) 0.8241(16) 0.3047(6) 0.123(3) Uani 0.433(8) 1 d PU A 2
C35B C 0.046(2) 0.9066(13) 0.2798(5) 0.125(4) Uani 0.433(8) 1 d PU A 2
H35D H -0.0507 0.9001 0.2675 0.188 Uiso 0.433(8) 1 calc PR A 2
H35E H 0.0934 0.9183 0.2502 0.188 Uiso 0.433(8) 1 calc PR A 2
H35F H 0.0620 0.9601 0.3041 0.188 Uiso 0.433(8) 1 calc PR A 2

loop_
_atom_site_aniso_label
_atom_site_aniso_U_11
_atom_site_aniso_U_22
_atom_site_aniso_U_33
_atom_site_aniso_U_23
_atom_site_aniso_U_13
_atom_site_aniso_U_12
Cu1 0.0564(4) 0.0345(3) 0.0293(3) -0.00323(19) 0.0135(2) 0.0050(2)
C1 0.056(2) 0.0376(19) 0.0355(18) 0.0024(15) 0.0117(16) 0.0052(16)
N1 0.0615(19) 0.0304(15) 0.0349(15) -0.0031(12) 0.0185(13) 0.0032(13)
O2 0.130(3) 0.0557(19) 0.0488(17) -0.0218(14) 0.0375(18) -0.0208(19)
O1 0.108(3) 0.0498(17) 0.0557(18) -0.0111(14) 0.0514(18) -0.0145(16)
N2 0.0589(19) 0.0376(16) 0.0317(15) -0.0023(12) 0.0099(13) 0.0024(14)
C2 0.061(2) 0.042(2) 0.047(2) 0.0077(17) 0.0132(18) 0.0024(18)
O5 0.094(3) 0.130(3) 0.0420(17) 0.015(2) 0.0116(17) -0.035(2)
N3 0.070(2) 0.0383(17) 0.0363(16) -0.0063(13) 0.0205(15) 0.0020(15)
C3 0.064(3) 0.041(2) 0.049(2) 0.0053(17) 0.0034(19) -0.0054(18)
O6 0.072(3) 0.150(4) 0.078(3) 0.023(3) 0.030(2) 0.013(3)
C4 0.076(3) 0.041(2) 0.046(2) -0.0045(17) 0.002(2) -0.007(2)
N4 0.121(4) 0.0320(18) 0.048(2) -0.0093(15) 0.040(2) -0.015(2)
O3 0.116(3) 0.060(2) 0.086(3) -0.0329(19) 0.028(2) -0.026(2)
N5 0.076(3) 0.096(3) 0.049(2) 0.003(2) 0.018(2) -0.005(2)
C5 0.070(3) 0.042(2) 0.0339(18) -0.0051(15) 0.0067(17) -0.0014(18)
N6 0.105(2) 0.0311(15) 0.0442(16) -0.0017(13) 0.0431(16) -0.0008(16)
C6 0.070(3) 0.0339(19) 0.042(2) -0.0006(15) 0.0222(18) 0.0034(17)
O4 0.168(4) 0.0387(17) 0.071(2) -0.0192(16) 0.033(2) 0.009(2)
C8 0.072(3) 0.0274(17) 0.0326(17) 0.0002(13) 0.0255(17) 0.0024(16)
C7 0.091(3) 0.042(2) 0.0363(19) -0.0103(16) 0.016(2) -0.001(2)
C9 0.073(3) 0.0321(18) 0.0266(16) 0.0015(13) 0.0153(16) 0.0034(17)
C10 0.087(3) 0.038(2) 0.0345(19) -0.0030(15) 0.0194(19) -0.0038(19)
C11 0.092(3) 0.0282(18) 0.0383(19) -0.0064(15) 0.029(2) -0.0099(19)
C12 0.090(3) 0.035(2) 0.061(3) -0.0083(18) 0.033(3) 0.010(2)
C13 0.067(3) 0.042(2) 0.063(3) -0.0095(19) 0.020(2) 0.0119(19)
C29 0.137(6) 0.134(6) 0.068(3) 0.048(4) 0.044(4) 0.073(5)
C20 0.085(4) 0.073(3) 0.062(3) 0.000(2) 0.012(3) 0.023(3)
C19 0.069(3) 0.068(3) 0.037(2) 0.0019(18) 0.0216(19) 0.024(2)
C18 0.059(3) 0.105(4) 0.044(2) 0.004(2) 0.0156(19) 0.028(3)
C17 0.067(3) 0.065(3) 0.039(2) 0.0015(18) 0.0209(19) 0.005(2)
C16 0.068(3) 0.0342(19) 0.0360(18) -0.0013(14) 0.0076(17) 0.0004(17)
C15 0.065(2) 0.0298(17) 0.0384(19) -0.0066(14) 0.0133(17) -0.0005(16)
C14 0.066(2) 0.0361(19) 0.0335(18) -0.0065(14) 0.0160(16) 0.0109(17)
C21 0.086(3) 0.043(2) 0.0342(19) -0.0045(16) -0.0020(19) 0.015(2)
C22 0.105(4) 0.042(2) 0.061(3) 0.008(2) -0.010(3) 0.007(2)
C28 0.091(4) 0.109(5) 0.079(4) -0.037(3) 0.000(3) -0.018(4)
C23 0.192(9) 0.105(6) 0.168(8) -0.028(6) -0.106(7) 0.073(6)
C27 0.064(3) 0.057(3) 0.044(2) -0.0048(18) 0.0076(19) -0.006(2)
C24 0.079(4) 0.064(3) 0.139(6) -0.040(3) -0.005(4) 0.030(3)
C26 0.083(4) 0.083(4) 0.115(5) -0.022(4) -0.017(3) 0.020(3)
C25 0.074(4) 0.123(6) 0.252(12) -0.082(7) 0.048(6) -0.001(4)
C32 0.113(3) 0.0432(19) 0.055(2) -0.0110(16) 0.0430(19) -0.0063(19)
C31 0.105(5) 0.198(8) 0.045(3) -0.002(4) 0.002(3) 0.062(5)
C30 0.079(3) 0.128(5) 0.041(2) 0.015(3) 0.025(2) 0.057(3)
C33 0.161(4) 0.056(3) 0.078(3) -0.006(2) 0.071(3) -0.033(3)
N7 0.182(7) 0.121(7) 0.063(3) -0.003(5) 0.012(4) 0.094(6)
C34 0.183(7) 0.121(7) 0.063(3) -0.003(4) 0.008(4) 0.094(6)
C35 0.196(8) 0.126(7) 0.084(5) -0.013(5) -0.007(6) 0.086(7)
N7B 0.182(7) 0.126(7) 0.065(4) -0.005(5) 0.015(4) 0.097(7)
C34B 0.182(7) 0.124(7) 0.062(3) -0.002(4) 0.012(4) 0.095(6)
C35B 0.180(8) 0.134(8) 0.060(5) 0.003(6) 0.013(6) 0.102(7)

loop_
_atom_type_symbol
_atom_type_description
_atom_type_scat_dispersion_real
_atom_type_scat_dispersion_imag
_atom_type_scat_source
C C 0.0181 0.0091 'International Tables Vol C Tables 4.2.6.8 and 6.1.1.4'
H H 0.0000 0.0000 'International Tables Vol C Tables 4.2.6.8 and 6.1.1.4'
N N 0.0311 0.0180 'International Tables Vol C Tables 4.2.6.8 and 6.1.1.4'
O O 0.0492 0.0322 'International Tables Vol C Tables 4.2.6.8 and 6.1.1.4'
Cu Cu -1.9646 0.5888 'International Tables Vol C Tables 4.2.6.8 and 6.1.1.4'

loop_
_geom_angle_atom_site_label_1
_geom_angle_atom_site_label_2
_geom_angle_atom_site_label_3
_geom_angle
N2 Cu1 N6 176.69(12)
N2 Cu1 N1 80.97(12)
N6 Cu1 N1 102.32(12)
N2 Cu1 N3 80.09(13)
N6 Cu1 N3 96.62(13)
N1 Cu1 N3 158.72(13)
N2 Cu1 N7 84.9(5)
N6 Cu1 N7 95.1(5)
N1 Cu1 N7 95.6(4)
N3 Cu1 N7 92.2(3)
N2 C1 C2 119.8(3)
N2 C1 C6 112.6(3)
C2 C1 C6 127.6(3)
C6 N1 C8 117.5(3)
C6 N1 Cu1 115.6(2)
C8 N1 Cu1 126.9(2)
C1 N2 C5 123.0(3)
C1 N2 Cu1 118.1(2)
C5 N2 Cu1 118.8(3)
C1 C2 C3 118.5(4)
C7 N3 C14 119.4(3)
C7 N3 Cu1 115.6(3)
C14 N3 Cu1 125.0(2)
C4 C3 C2 120.4(4)
C3 C4 C5 118.4(4)
O3 N4 O4 124.0(4)
O3 N4 C11 118.8(4)
O4 N4 C11 117.2(5)
O5 N5 O6 121.8(4)
O5 N5 C17 119.2(4)
O6 N5 C17 119.0(4)
N2 C5 C4 119.7(4)
N2 C5 C7 112.8(3)
C4 C5 C7 127.5(4)
C32 N6 Cu1 157.1(4)
O1 C6 N1 128.4(4)
O1 C6 C1 119.3(3)
N1 C6 C1 112.3(3)
C9 C8 C13 120.4(4)
C9 C8 N1 119.2(3)
C13 C8 N1 120.4(4)
O2 C7 N3 127.8(4)
O2 C7 C5 119.8(4)
N3 C7 C5 112.3(3)
C10 C9 C8 119.0(4)
C10 C9 C21 119.7(4)
C8 C9 C21 121.3(3)
C11 C10 C9 119.4(4)
C12 C11 C10 122.1(4)
C12 C11 N4 119.2(4)
C10 C11 N4 118.6(4)
C11 C12 C13 120.3(4)
C12 C13 C8 118.7(4)
C12 C13 C24 119.5(4)
C8 C13 C24 121.7(4)
C14 C19 C18 118.2(4)
C14 C19 C30 122.1(4)
C18 C19 C30 119.7(4)
C17 C18 C19 119.9(4)
C16 C17 C18 122.4(4)
C16 C17 N5 118.8(4)
C18 C17 N5 118.7(4)
C17 C16 C15 119.6(4)
C16 C15 C14 118.6(4)
C16 C15 C27 120.0(3)
C14 C15 C27 121.4(4)
C19 C14 C15 121.3(4)
C19 C14 N3 118.0(3)
C15 C14 N3 120.7(4)
C20 C21 C22 111.8(4)
C20 C21 C9 113.1(4)
C22 C21 C9 109.5(4)
C28 C27 C26 107.4(5)
C28 C27 C15 113.7(4)
C26 C27 C15 110.8(4)
C13 C24 C23 111.1(6)
C13 C24 C25 110.3(6)
C23 C24 C25 111.5(7)
N6 C32 C33 176.2(6)
C29 C30 C31 111.0(5)
C29 C30 C19 109.7(5)
C31 C30 C19 112.9(5)
C34 N7 Cu1 159.2(13)
N7 C34 C35 176(2)
N7B C34B C35B 173(3)

loop_
_geom_bond_atom_site_label_1
_geom_bond_atom_site_label_2
_geom_bond_distance
Cu1 N2 1.919(3)
Cu1 N6 1.954(3)
Cu1 N1 1.989(3)
Cu1 N3 2.009(3)
Cu1 N7 2.448(17)
C1 N2 1.328(5)
C1 C2 1.378(6)
C1 C6 1.521(5)
N1 C6 1.337(5)
N1 C8 1.432(5)
O2 C7 1.243(5)
O1 C6 1.236(5)
N2 C5 1.331(5)
C2 C3 1.388(6)
O5 N5 1.210(5)
N3 C7 1.343(5)
N3 C14 1.421(5)
C3 C4 1.378(6)
O6 N5 1.219(6)
C4 C5 1.385(6)
N4 O3 1.211(6)
N4 O4 1.233(6)
N4 C11 1.478(5)
N5 C17 1.472(6)
C5 C7 1.501(6)
N6 C32 1.092(5)
C8 C9 1.392(6)
C8 C13 1.399(5)
C9 C10 1.392(5)
C9 C21 1.524(5)
C10 C11 1.378(6)
C11 C12 1.340(7)
C12 C13 1.393(6)
C13 C24 1.483(7)
C29 C30 1.510(9)
C20 C21 1.513(7)
C19 C14 1.388(6)
C19 C18 1.395(6)
C19 C30 1.525(6)
C18 C17 1.372(6)
C17 C16 1.357(6)
C16 C15 1.391(6)
C15 C14 1.411(5)
C15 C27 1.513(6)
C21 C22 1.524(6)
C28 C27 1.501(6)
C23 C24 1.504(11)
C27 C26 1.504(7)
C24 C25 1.551(11)
C32 C33 1.470(6)
C31 C30 1.524(10)
N7 C34 1.149(19)
C34 C35 1.444(17)
N7B C34B 1.20(2)
C34B C35B 1.38(2)

loop_
_geom_torsion_atom_site_label_1
_geom_torsion_atom_site_label_2
_geom_torsion_atom_site_label_3
_geom_torsion_atom_site_label_4
_geom_torsion
N2 Cu1 N1 C6 -4.4(3)
N6 Cu1 N1 C6 175.9(3)
N3 Cu1 N1 C6 -31.7(5)
N7 Cu1 N1 C6 79.5(5)
N2 Cu1 N1 C8 174.4(3)
N6 Cu1 N1 C8 -5.3(3)
N3 Cu1 N1 C8 147.1(4)
N7 Cu1 N1 C8 -101.7(5)
C2 C1 N2 C5 -2.0(6)
C6 C1 N2 C5 175.4(3)
C2 C1 N2 Cu1 175.0(3)
C6 C1 N2 Cu1 -7.6(4)
N1 Cu1 N2 C1 6.8(3)
N3 Cu1 N2 C1 177.0(3)
N7 Cu1 N2 C1 -89.8(4)
N1 Cu1 N2 C5 -176.1(3)
N3 Cu1 N2 C5 -5.8(3)
N7 Cu1 N2 C5 87.4(4)
N2 C1 C2 C3 0.5(6)
C6 C1 C2 C3 -176.5(4)
N2 Cu1 N3 C7 4.1(3)
N6 Cu1 N3 C7 -175.6(3)
N1 Cu1 N3 C7 31.5(6)
N7 Cu1 N3 C7 -80.3(6)
N2 Cu1 N3 C14 -177.1(3)
N6 Cu1 N3 C14 3.1(3)
N1 Cu1 N3 C14 -149.7(4)
N7 Cu1 N3 C14 98.5(6)
C1 C2 C3 C4 1.2(6)
C2 C3 C4 C5 -1.4(6)
C1 N2 C5 C4 1.7(6)
Cu1 N2 C5 C4 -175.2(3)
C1 N2 C5 C7 -176.7(4)
Cu1 N2 C5 C7 6.3(5)
C3 C4 C5 N2 0.0(6)
C3 C4 C5 C7 178.2(4)
N1 Cu1 N6 C32 -144.7(10)
N3 Cu1 N6 C32 45.0(10)
N7 Cu1 N6 C32 -47.8(11)
C8 N1 C6 O1 0.7(6)
Cu1 N1 C6 O1 179.6(4)
C8 N1 C6 C1 -177.2(3)
Cu1 N1 C6 C1 1.7(4)
N2 C1 C6 O1 -174.5(4)
C2 C1 C6 O1 2.7(7)
N2 C1 C6 N1 3.6(5)
C2 C1 C6 N1 -179.2(4)
C6 N1 C8 C9 103.9(4)
Cu1 N1 C8 C9 -74.8(4)
C6 N1 C8 C13 -77.4(5)
Cu1 N1 C8 C13 103.9(4)
C14 N3 C7 O2 0.0(7)
Cu1 N3 C7 O2 178.8(4)
C14 N3 C7 C5 179.2(3)
Cu1 N3 C7 C5 -2.0(5)
N2 C5 C7 O2 176.7(4)
C4 C5 C7 O2 -1.6(7)
N2 C5 C7 N3 -2.5(5)
C4 C5 C7 N3 179.1(4)
C13 C8 C9 C10 1.7(5)
N1 C8 C9 C10 -179.6(3)
C13 C8 C9 C21 179.6(4)
N1 C8 C9 C21 -1.7(5)
C8 C9 C10 C11 -0.2(5)
C21 C9 C10 C11 -178.2(3)
C9 C10 C11 C12 -0.8(6)
C9 C10 C11 N4 177.2(3)
O3 N4 C11 C12 176.3(4)
O4 N4 C11 C12 -2.0(5)
O3 N4 C11 C10 -1.7(6)
O4 N4 C11 C10 180.0(4)
C10 C11 C12 C13 0.3(6)
N4 C11 C12 C13 -177.6(4)
C11 C12 C13 C8 1.1(7)
C11 C12 C13 C24 179.9(5)
C9 C8 C13 C12 -2.1(6)
N1 C8 C13 C12 179.2(4)
C9 C8 C13 C24 179.1(5)
N1 C8 C13 C24 0.4(7)
C14 C19 C18 C17 0.6(7)
C30 C19 C18 C17 179.2(5)
C19 C18 C17 C16 0.4(8)
C19 C18 C17 N5 179.1(5)
O5 N5 C17 C16 6.0(7)
O6 N5 C17 C16 -174.3(5)
O5 N5 C17 C18 -172.7(5)
O6 N5 C17 C18 7.0(7)
C18 C17 C16 C15 -0.9(7)
N5 C17 C16 C15 -179.5(4)
C17 C16 C15 C14 0.3(5)
C17 C16 C15 C27 179.2(4)
C18 C19 C14 C15 -1.1(6)
C30 C19 C14 C15 -179.7(4)
C18 C19 C14 N3 -178.4(4)
C30 C19 C14 N3 3.0(6)
C16 C15 C14 C19 0.7(5)
C27 C15 C14 C19 -178.2(4)
C16 C15 C14 N3 177.9(3)
C27 C15 C14 N3 -1.0(5)
C7 N3 C14 C19 -105.7(5)
Cu1 N3 C14 C19 75.5(4)
C7 N3 C14 C15 77.0(5)
Cu1 N3 C14 C15 -101.8(4)
C10 C9 C21 C20 -35.3(5)
C8 C9 C21 C20 146.8(4)
C10 C9 C21 C22 90.2(5)
C8 C9 C21 C22 -87.7(4)
C16 C15 C27 C28 59.6(6)
C14 C15 C27 C28 -121.5(5)
C16 C15 C27 C26 -61.5(5)
C14 C15 C27 C26 117.4(5)
C12 C13 C24 C23 56.0(8)
C8 C13 C24 C23 -125.2(6)
C12 C13 C24 C25 -68.1(7)
C8 C13 C24 C25 110.7(5)
C14 C19 C30 C29 93.9(6)
C18 C19 C30 C29 -84.8(7)
C14 C19 C30 C31 -141.8(5)
C18 C19 C30 C31 39.6(7)
N2 Cu1 N7 C34 121(5)
N6 Cu1 N7 C34 -62(5)
N1 Cu1 N7 C34 41(5)
N3 Cu1 N7 C34 -159(5)
